data_4116850
loop_
_publ_author_name
'Caitlin Horn'
'Ian Dance'
'Don Craig'
'Marcia Scudder'
'Graham Bowmaker'

_publ_section_title
;
 A Short but Weak Cu-Cu Interaction in [Cu2Br5]2-, a Crystal Engineered
 (Cu1.5+)2 Confacial Bitetrahedral Complex
;
_journal_name_full 'Journal of the American Chemical Society'
_journal_page_first 10549
_journal_page_last 10550
_journal_paper_doi 10.1021/ja981960c
_journal_volume 120
_journal_year 1998
_chemical_formula_moiety '2(C19 H18 P 1+), Br5 Cu2 2-'
_chemical_formula_sum 'C38 H36 Br5 Cu2 P2'
_chemical_formula_weight 1081.3
_space_group_IT_number 167
_symmetry_cell_setting trigonal
_symmetry_space_group_name_Hall '-R 3 2"c'
_symmetry_space_group_name_H-M 'R -3 c :H'
_atom_type_scat_source 'International Tables for X-ray Crystallography, Vol. IV'
_audit_creation_method 'RAELSPUB and manual entry'
_cell_angle_alpha 90
_cell_angle_beta 90
_cell_angle_gamma 120
_cell_formula_units_Z 6
_cell_length_a 10.775(2)
_cell_length_b 10.775(2)
_cell_length_c 60.398(12)
_cell_measurement_reflns_used 10
_cell_measurement_temperature 294
_cell_measurement_theta_max 11
_cell_measurement_theta_min 9
_cell_volume 6073(2)
_diffrn_measurement_device_type 'Nonius CAD-4'
_diffrn_measurement_method \w--2\q
_diffrn_radiation_type 'Mo K\a'
_diffrn_radiation_wavelength 0.71073
_diffrn_reflns_av_R_equivalents 0.027
_diffrn_reflns_limit_h_max 12
_diffrn_reflns_limit_h_min 0
_diffrn_reflns_limit_k_max 0
_diffrn_reflns_limit_k_min -12
_diffrn_reflns_limit_l_max 71
_diffrn_reflns_limit_l_min 0
_diffrn_reflns_number 2288
_diffrn_reflns_theta_max 25
_diffrn_standards_decay_% 0
_diffrn_standards_interval_time 30min
_diffrn_standards_number 1
_exptl_absorpt_coefficient_mu 6.045
_exptl_absorpt_correction_T_max 0.65
_exptl_absorpt_correction_T_min 0.29
_exptl_absorpt_correction_type analytical
_exptl_absorpt_process_details '(DeMeulenaer & Tompa, 1965)'
_exptl_crystal_colour 'deep red'
_exptl_crystal_density_diffrn 1.77
_exptl_crystal_density_meas 1.78
_exptl_crystal_density_method flotation
_exptl_crystal_description plate
_exptl_crystal_F_000 3162.0
_exptl_crystal_size_max 0.24
_exptl_crystal_size_mid 0.21
_exptl_crystal_size_min 0.04
_refine_diff_density_max 0.92
_refine_diff_density_min -1.21
_refine_ls_extinction_method none
_refine_ls_goodness_of_fit_ref 1.58
_refine_ls_hydrogen_treatment noref
_refine_ls_number_parameters 41
_refine_ls_number_reflns 642
_refine_ls_R_factor_gt 0.034
_refine_ls_shift/su_max 0.006
_refine_ls_structure_factor_coef F
_refine_ls_weighting_details 'w = 1/[\s^2^(F) + 0.0016F^2^]'
_refine_ls_weighting_scheme calc
_refine_ls_wR_factor_ref 0.043
_reflns_number_gt 642
_reflns_number_total 1188
_reflns_threshold_expression I>3\s(I)
_cod_data_source_file ja981960c.cif
_cod_data_source_block DID144
_cod_original_sg_symbol_H-M 'R -3 c'
_cod_database_code 4116850

loop_
_symmetry_equiv_pos_site_id
_symmetry_equiv_pos_as_xyz
1 x,y,z
2 -y,x-y,z
3 y-x,-x,z
4 -y,-x,1/2+z
5 x,x-y,1/2+z
6 y-x,y,1/2+z
7 -x,-y,-z
8 y,y-x,-z
9 x-y,x,-z
10 y,x,1/2-z
11 -x,y-x,1/2-z
12 x-y,-y,1/2-z
13 1/3+x,2/3+y,2/3+z
14 1/3-y,2/3+x-y,2/3+z
15 1/3+y-x,2/3-x,2/3+z
16 1/3-y,2/3-x,1/6+z
17 1/3+x,2/3+x-y,1/6+z
18 1/3+y-x,2/3+y,1/6+z
19 1/3-x,2/3-y,2/3-z
20 1/3+y,2/3+y-x,2/3-z
21 1/3+x-y,2/3+x,2/3-z
22 1/3+y,2/3+x,1/6-z
23 1/3-x,2/3+y-x,1/6-z
24 1/3+x-y,2/3-y,1/6-z
25 2/3+x,1/3+y,1/3+z
26 2/3-y,1/3+x-y,1/3+z
27 2/3+y-x,1/3-x,1/3+z
28 2/3-y,1/3-x,5/6+z
29 2/3+x,1/3+x-y,5/6+z
30 2/3+y-x,1/3+y,5/6+z
31 2/3-x,1/3-y,1/3-z
32 2/3+y,1/3+y-x,1/3-z
33 2/3+x-y,1/3+x,1/3-z
34 2/3+y,1/3+x,5/6-z
35 2/3-x,1/3+y-x,5/6-z
36 2/3+x-y,1/3-y,5/6-z

loop_
_atom_site_label
_atom_site_fract_x
_atom_site_fract_y
_atom_site_fract_z
_atom_site_U_iso_or_equiv
_atom_site_adp_type
_atom_site_type_symbol
Cu 0.00000 0.00000 -0.26952(2) 0.0551(5) Uani Cu
Br1 0.00000 0.00000 -0.30724(2) 0.1127(7) Uani Br
Br2 -0.20563(9) 0.00000 -0.25000 0.0664(4) Uani Br
P 0.00000 0.00000 0.05429(4) 0.0605(8) Uani P
C1 -0.1793(7) -0.1064(5) 0.0440(1) 0.056(1) Uani C
C2 -0.2298(6) -0.0556(5) 0.0272(1) 0.066(1) Uani C
C3 -0.3625(6) -0.1443(7) 0.0179(1) 0.075(1) Uani C
C4 -0.4440(7) -0.2819(6) 0.0252(1) 0.074(2) Uani C
C5 -0.3955(6) -0.3334(6) 0.0417(1) 0.075(2) Uani C
C6 -0.2630(5) -0.2463(6) 0.0512(1) 0.066(1) Uani C
C7 0.0000 0.0000 0.0841(2) 0.095(4) Uani C
HC2 -0.1702 0.0452 0.0219 0.079 Uani H
HC3 -0.3990 -0.1076 0.0058 0.094 Uani H
HC4 -0.5400 -0.3456 0.0184 0.085 Uani H
HC5 -0.4561 -0.4344 0.0469 0.094 Uani H
HC6 -0.2277 -0.2842 0.0633 0.079 Uani H
H1C7 0.1005 0.0596 0.0896 0.095 Uani H
H2C7 -0.0596 0.0408 0.0896 0.095 Uani H
H3C7 -0.0408 -0.1005 0.0896 0.095 Uani H

loop_
_atom_site_aniso_label
_atom_site_aniso_U_11
_atom_site_aniso_U_22
_atom_site_aniso_U_33
_atom_site_aniso_U_12
_atom_site_aniso_U_13
_atom_site_aniso_U_23
_atom_site_aniso_type_symbol
Cu 0.0656(7) 0.0656(7) 0.0340(7) 0.0328(3) 0.0000 0.0000 Cu
Br1 0.148(1) 0.148(1) 0.0420(6) 0.0741(5) 0.0000 0.0000 Br
Br2 0.0619(5) 0.0666(7) 0.0721(6) 0.0333(4) -0.0034(3) -0.0068(5) Br
P 0.065(1) 0.065(1) 0.051(1) 0.0327(6) 0.0000 0.0000 P
C1 0.052(2) 0.054(2) 0.061(2) 0.026(2) 0.012(2) 0.014(2) C
C2 0.060(2) 0.064(2) 0.072(3) 0.029(2) 0.003(2) 0.017(2) C
C3 0.064(2) 0.074(3) 0.085(3) 0.033(2) -0.005(2) 0.009(2) C
C4 0.058(2) 0.066(3) 0.098(3) 0.031(2) -0.002(2) -0.001(2) C
C5 0.055(2) 0.057(2) 0.108(4) 0.024(2) 0.003(2) 0.011(2) C
C6 0.054(2) 0.054(2) 0.085(2) 0.023(2) 0.009(2) 0.019(2) C
C7 0.114(7) 0.114(7) 0.056(6) 0.057(4) 0.0000 0.0000 C

loop_
_geom_angle_atom_site_label_1
_geom_angle_atom_site_label_2
_geom_angle_atom_site_label_3
_geom_angle
_geom_angle_site_symmetry_1
_geom_angle_site_symmetry_2
_geom_angle_site_symmetry_3
_geom_angle_publ_flag
Br1 Cu Br2 118.0(1) 1_555 1_555 1_555 no
Br2 Cu Br2 99.7(1) 1_555 1_555 2_555 no
Cu Br2 Cu 56.0(1) 1_555 1_555 10_554 no
C1 P C7 110.3(1) 1_555 1_555 1_555 no
C1 P C1 108.6(2) 1_555 1_555 2_555 no
P C1 C2 120.8(4) 1_555 1_555 1_555 no
P C1 C6 119.6(4) 1_555 1_555 1_555 no
C2 C1 C6 119.3(6) 1_555 1_555 1_555 no
C1 C2 C3 120.0(4) 1_555 1_555 1_555 no
C2 C3 C4 120.1(4) 1_555 1_555 1_555 no
C3 C4 C5 120.6(6) 1_555 1_555 1_555 no
C4 C5 C6 120.1(4) 1_555 1_555 1_555 no
C1 C6 C5 120.0(4) 1_555 1_555 1_555 no

loop_
_geom_bond_atom_site_label_1
_geom_bond_atom_site_label_2
_geom_bond_distance
_geom_bond_site_symmetry_1
_geom_bond_site_symmetry_2
_geom_bond_publ_flag
Cu Br1 2.278(2) 1_555 1_555 no
Cu Br2 2.510(1) 1_555 1_555 no
Cu Cu 2.358(2) 1_555 10_554 no
P C1 1.794(7) 1_555 1_555 no
P C7 1.797(11) 1_555 1_555 no
C1 C2 1.384(5) 1_555 1_555 no
C1 C6 1.384(5) 1_555 1_555 no
C2 C3 1.381(6) 1_555 1_555 no
C3 C4 1.364(6) 1_555 1_555 no
C4 C5 1.364(6) 1_555 1_555 no
C5 C6 1.381(6) 1_555 1_555 no
